data_7247675
loop_
_publ_author_name
'Bhattacharyya, Arghyadeep'
'Das, Akash'
'Guchhait, Nikhil'

_publ_section_title
;
 Interrogating the nature of aggregates formed in a model azine based
 ESIPT coupled AIE active probe: stark differences in photodynamics in the
 solid state and aggregates in water.
;
_journal_issue 46
_journal_name_full 'Physical chemistry chemical physics : PCCP'
_journal_page_first 31702
_journal_page_last 31713
_journal_paper_doi 10.1039/d3cp03603k
_journal_volume 25
_journal_year 2023
_chemical_formula_moiety C19H15BrN2O
_chemical_formula_sum 'C19 H15 Br N2 O'
_chemical_formula_weight 367.2443
_chemical_melting_point 503
_chemical_name_common BNHMP
_chemical_name_systematic 4-bromo-2-((E)-((Z)-(1-(naphthalen-2-yl)ethylidene)hydrazono)methyl)phenol
_space_group_crystal_system monoclinic
_space_group_IT_number 14
_space_group_name_Hall '-P 2yn'
_space_group_name_H-M_alt 'P 1 21/n 1'
_atom_sites_solution_hydrogens geom
_audit_creation_method SHELXL-2016/6
_audit_update_record
;
2023-08-28 deposited with the CCDC.	2023-10-27 downloaded from the CCDC.
;
_cell_angle_alpha 90
_cell_angle_beta 94.681(4)
_cell_angle_gamma 90
_cell_formula_units_Z 4
_cell_length_a 6.2672(6)
_cell_length_b 14.7584(12)
_cell_length_c 17.2093(13)
_cell_measurement_reflns_used 2884
_cell_measurement_temperature 296(2)
_cell_measurement_theta_max 22.13
_cell_measurement_theta_min 3.58
_cell_volume 1586.4(2)
_computing_cell_refinement 'Bruker SAINT'
_computing_data_collection 'Bruker APEX2'
_computing_data_reduction 'Bruker SAINT'
_computing_molecular_graphics 'Bruker SHELXTL'
_computing_publication_material 'Bruker SHELXTL'
_computing_structure_refinement 'SHELXL-2016/6 (Sheldrick, 2016)'
_computing_structure_solution 'SHELXT 2014/5 (Sheldrick, 2014)'
_diffrn_ambient_temperature 296(2)
_diffrn_measured_fraction_theta_full 0.984
_diffrn_measured_fraction_theta_max 0.984
_diffrn_measurement_device_type 'Bruker APEX-II CCD'
_diffrn_measurement_method '\f and \w scans'
_diffrn_radiation_type MoK\a
_diffrn_radiation_wavelength 0.71073
_diffrn_reflns_av_R_equivalents 0.0471
_diffrn_reflns_av_unetI/netI 0.0265
_diffrn_reflns_Laue_measured_fraction_full 0.984
_diffrn_reflns_Laue_measured_fraction_max 0.984
_diffrn_reflns_limit_h_max 6
_diffrn_reflns_limit_h_min -6
_diffrn_reflns_limit_k_max 14
_diffrn_reflns_limit_k_min -14
_diffrn_reflns_limit_l_max 16
_diffrn_reflns_limit_l_min -16
_diffrn_reflns_number 13985
_diffrn_reflns_point_group_measured_fraction_full 0.984
_diffrn_reflns_point_group_measured_fraction_max 0.984
_diffrn_reflns_theta_full 20.456
_diffrn_reflns_theta_max 20.456
_diffrn_reflns_theta_min 2.747
_exptl_absorpt_coefficient_mu 2.597
_exptl_absorpt_correction_type empirical
_exptl_absorpt_process_details SADABS
_exptl_crystal_colour yellow
_exptl_crystal_density_diffrn 1.538
_exptl_crystal_description rhombic
_exptl_crystal_F_000 1140
_exptl_crystal_size_max 0.3
_exptl_crystal_size_mid 0.17
_exptl_crystal_size_min 0.17
_exptl_transmission_factor_max 2.013
_exptl_transmission_factor_min 1.257
_refine_diff_density_max 0.156
_refine_diff_density_min -0.169
_refine_diff_density_rms 0.036
_refine_ls_extinction_coef 0.0004(6)
_refine_ls_extinction_expression Fc^*^=kFc[1+0.001xFc^2^\l^3^/sin(2\q)]^-1/4^
_refine_ls_extinction_method 'SHELXL-2016/6 (Sheldrick 2016)'
_refine_ls_goodness_of_fit_ref 1.069
_refine_ls_hydrogen_treatment constr
_refine_ls_matrix_type full
_refine_ls_number_parameters 211
_refine_ls_number_reflns 1556
_refine_ls_number_restraints 0
_refine_ls_restrained_S_all 1.069
_refine_ls_R_factor_all 0.0342
_refine_ls_R_factor_gt 0.0278
_refine_ls_shift/su_max 0.001
_refine_ls_shift/su_mean 0.000
_refine_ls_structure_factor_coef Fsqd
_refine_ls_weighting_details 'w=1/[\s^2^(Fo^2^)+(0.0390P)^2^+0.8088P] where P=(Fo^2^+2Fc^2^)/3'
_refine_ls_weighting_scheme calc
_refine_ls_wR_factor_gt 0.0727
_refine_ls_wR_factor_ref 0.0758
_reflns_Friedel_coverage 0.000
_reflns_number_gt 1339
_reflns_number_total 1556
_reflns_threshold_expression 'I > 2\s(I)'
_cod_data_source_file d3cp03603k2.cif
_cod_data_source_block BNHMP
_cod_depositor_comments
;
The following automatic conversions were performed:

data item '_exptl_absorpt_correction_type' value 'EMPIRICAL' was
changed to 'empirical' in accordance with the
/home/data/users/saulius/crontab/automatic-downloads/rss-feeds/RSC/lib/dictionaries/cif_core.dic
dictionary named 'cif_core.dic' version 2.4.2 last updated on
2011-04-26.

Automatic conversion script
Id: cif_fix_values 8170 2020-07-09 18:12:32Z antanas 

 Adding full bibliography for 7247675.cif.
;
_cod_original_sg_symbol_H-M 'P 21/n'
_cod_database_code 7247675
_shelx_shelxl_version_number 2016/6
_shelx_space_group_comment
;
The symmetry employed for this shelxl refinement is uniquely defined
by the following loop, which should always be used as a source of
symmetry information in preference to the above space-group names.
They are only intended as comments.
;
_shelx_estimated_absorpt_t_min 0.746
_shelx_estimated_absorpt_t_max 0.572

loop_
_space_group_symop_operation_xyz
'x, y, z'
'-x+1/2, y+1/2, -z+1/2'
'-x, -y, -z'
'x-1/2, -y-1/2, z-1/2'

loop_
_atom_site_label
_atom_site_type_symbol
_atom_site_fract_x
_atom_site_fract_y
_atom_site_fract_z
_atom_site_U_iso_or_equiv
_atom_site_adp_type
_atom_site_occupancy
_atom_site_site_symmetry_order
_atom_site_calc_flag
_atom_site_refinement_flags_posn
_atom_site_refinement_flags_adp
_atom_site_refinement_flags_occupancy
_atom_site_disorder_assembly
_atom_site_disorder_group
Br1 Br 0.84318(7) 0.40143(3) 0.94112(2) 0.0823(3) Uani 1 1 d . . . . .
O1 O 0.1821(4) 0.45992(18) 0.67364(15) 0.0653(7) Uani 1 1 d . . . . .
H1 H 0.230226 0.449293 0.631688 0.098 Uiso 1 1 calc R U . . .
N2 N 0.5275(4) 0.37235(17) 0.50989(17) 0.0499(7) Uani 1 1 d . . . . .
N1 N 0.4554(5) 0.39898(18) 0.58141(17) 0.0501(7) Uani 1 1 d . . . . .
C6 C 0.5386(5) 0.4107(2) 0.7182(2) 0.0426(8) Uani 1 1 d . . . . .
C8 C 0.3846(5) 0.3805(2) 0.4527(2) 0.0455(9) Uani 1 1 d . . . . .
C10 C 0.4441(5) 0.3526(2) 0.37506(19) 0.0441(8) Uani 1 1 d . . . . .
C17 C 0.3692(5) 0.3403(2) 0.23395(19) 0.0447(8) Uani 1 1 d . . . . .
C18 C 0.5720(5) 0.3012(2) 0.2274(2) 0.0465(9) Uani 1 1 d . . . . .
C5 C 0.6865(5) 0.3968(2) 0.7819(2) 0.0476(9) Uani 1 1 d . . . . .
H4 H 0.820954 0.373416 0.774127 0.057 Uiso 1 1 calc R U . . .
C1 C 0.3350(5) 0.4452(2) 0.7318(2) 0.0485(9) Uani 1 1 d . . . . .
C7 C 0.5923(6) 0.3891(2) 0.6399(2) 0.0473(9) Uani 1 1 d . . . . .
H5 H 0.728628 0.367840 0.632185 0.057 Uiso 1 1 calc R U . . .
C00D C 0.3115(5) 0.3654(2) 0.3083(2) 0.0468(9) Uani 1 1 d . . . . .
H7 H 0.178086 0.391754 0.312473 0.056 Uiso 1 1 calc R U . . .
C11 C 0.6455(5) 0.3112(2) 0.3671(2) 0.0529(9) Uani 1 1 d . . . . .
H13 H 0.737467 0.300368 0.411301 0.063 Uiso 1 1 calc R U . . .
C2 C 0.2894(6) 0.4645(2) 0.8072(2) 0.0555(10) Uani 1 1 d . . . . .
H2 H 0.155370 0.487327 0.816255 0.067 Uiso 1 1 calc R U . . .
C12 C 0.7057(5) 0.2872(2) 0.2964(2) 0.0558(10) Uani 1 1 d . . . . .
H12 H 0.839292 0.260699 0.293007 0.067 Uiso 1 1 calc R U . . .
C16 C 0.2279(6) 0.3537(2) 0.1640(2) 0.0563(10) Uani 1 1 d . . . . .
H8 H 0.092589 0.378500 0.167318 0.068 Uiso 1 1 calc R U . . .
C3 C 0.4379(6) 0.4505(2) 0.8686(2) 0.0575(10) Uani 1 1 d . . . . .
H3 H 0.404683 0.463741 0.919060 0.069 Uiso 1 1 calc R U . . .
C4 C 0.6368(5) 0.4169(2) 0.8557(2) 0.0510(9) Uani 1 1 d . . . . .
C13 C 0.6306(6) 0.2787(2) 0.1524(2) 0.0626(10) Uani 1 1 d . . . . .
H11 H 0.764473 0.253411 0.146898 0.075 Uiso 1 1 calc R U . . .
C14 C 0.4950(7) 0.2932(3) 0.0882(2) 0.0680(11) Uani 1 1 d . . . . .
H10 H 0.536635 0.278522 0.039155 0.082 Uiso 1 1 calc R U . . .
C15 C 0.2916(7) 0.3305(3) 0.0957(2) 0.0702(11) Uani 1 1 d . . . . .
H9 H 0.199268 0.339133 0.051210 0.084 Uiso 1 1 calc R U . . .
C9 C 0.1669(6) 0.4191(3) 0.4617(2) 0.0690(11) Uani 1 1 d . . . . .
H6B H 0.097093 0.384167 0.499229 0.103 Uiso 1 1 calc R U . . .
H6A H 0.083336 0.417166 0.412377 0.103 Uiso 1 1 calc R U . . .
H6C H 0.180664 0.480792 0.479090 0.103 Uiso 1 1 calc R U . . .

loop_
_atom_site_aniso_label
_atom_site_aniso_U_11
_atom_site_aniso_U_22
_atom_site_aniso_U_33
_atom_site_aniso_U_23
_atom_site_aniso_U_13
_atom_site_aniso_U_12
Br1 0.0714(4) 0.1232(5) 0.0514(3) 0.0003(2) -0.0005(2) 0.0058(3)
O1 0.0511(15) 0.0817(18) 0.0627(17) -0.0031(15) 0.0029(14) 0.0152(14)
N2 0.0512(19) 0.0529(18) 0.0463(19) -0.0003(14) 0.0078(17) 0.0038(14)
N1 0.0484(18) 0.0559(19) 0.0465(19) 0.0025(15) 0.0067(17) 0.0025(14)
C6 0.041(2) 0.0380(19) 0.050(2) -0.0008(16) 0.0100(18) -0.0018(16)
C8 0.045(2) 0.043(2) 0.049(2) 0.0024(17) 0.006(2) 0.0002(16)
C10 0.042(2) 0.0373(19) 0.054(2) 0.0032(17) 0.0066(19) -0.0004(16)
C17 0.051(2) 0.037(2) 0.046(2) -0.0029(16) 0.0031(19) -0.0011(17)
C18 0.050(2) 0.037(2) 0.054(2) -0.0037(17) 0.009(2) 0.0000(17)
C5 0.040(2) 0.046(2) 0.057(3) -0.0004(18) 0.0055(19) -0.0010(16)
C1 0.047(2) 0.046(2) 0.054(3) 0.0006(18) 0.006(2) -0.0003(17)
C7 0.043(2) 0.043(2) 0.057(3) 0.0012(18) 0.011(2) -0.0003(16)
C00D 0.040(2) 0.043(2) 0.057(2) 0.0018(17) 0.0031(19) 0.0040(16)
C11 0.047(2) 0.056(2) 0.055(2) -0.0001(18) -0.0002(18) 0.0065(18)
C2 0.046(2) 0.055(2) 0.067(3) -0.008(2) 0.014(2) 0.0024(18)
C12 0.044(2) 0.054(2) 0.070(3) -0.004(2) 0.009(2) 0.0097(17)
C16 0.062(2) 0.044(2) 0.064(3) -0.003(2) 0.013(2) 0.0068(18)
C3 0.061(3) 0.060(2) 0.053(2) -0.0115(19) 0.017(2) -0.006(2)
C4 0.051(2) 0.058(2) 0.045(2) -0.0031(17) 0.0062(18) -0.0022(18)
C13 0.066(3) 0.052(2) 0.072(3) -0.009(2) 0.017(2) 0.000(2)
C14 0.090(3) 0.061(3) 0.054(3) -0.010(2) 0.012(3) -0.005(2)
C15 0.088(3) 0.059(3) 0.061(3) -0.002(2) -0.011(2) -0.001(2)
C9 0.053(2) 0.095(3) 0.061(3) 0.001(2) 0.0139(19) 0.011(2)

loop_
_atom_type_symbol
_atom_type_description
_atom_type_scat_dispersion_real
_atom_type_scat_dispersion_imag
_atom_type_scat_source
C C 0.0033 0.0016 'International Tables Vol C Tables 4.2.6.8 and 6.1.1.4'
H H 0.0000 0.0000 'International Tables Vol C Tables 4.2.6.8 and 6.1.1.4'
Br Br -0.2901 2.4595 'International Tables Vol C Tables 4.2.6.8 and 6.1.1.4'
N N 0.0061 0.0033 'International Tables Vol C Tables 4.2.6.8 and 6.1.1.4'
O O 0.0106 0.0060 'International Tables Vol C Tables 4.2.6.8 and 6.1.1.4'

loop_
_geom_angle_atom_site_label_1
_geom_angle_atom_site_label_2
_geom_angle_atom_site_label_3
_geom_angle
_geom_angle_site_symmetry_1
_geom_angle_site_symmetry_3
_geom_angle_publ_flag
C1 O1 H1 109.5 . . ?
C8 N2 N1 113.1(3) . . ?
C7 N1 N2 114.6(3) . . ?
C5 C6 C1 118.4(3) . . ?
C5 C6 C7 120.6(3) . . ?
C1 C6 C7 121.0(3) . . ?
N2 C8 C10 117.2(3) . . ?
N2 C8 C9 122.9(3) . . ?
C10 C8 C9 119.9(3) . . ?
C00D C10 C11 117.4(3) . . ?
C00D C10 C8 122.6(3) . . ?
C11 C10 C8 120.0(3) . . ?
C00D C17 C18 118.8(3) . . ?
C00D C17 C16 122.3(3) . . ?
C18 C17 C16 118.9(3) . . ?
C17 C18 C13 118.3(3) . . ?
C17 C18 C12 118.0(3) . . ?
C13 C18 C12 123.6(3) . . ?
C4 C5 C6 120.8(3) . . ?
C4 C5 H4 119.6 . . ?
C6 C5 H4 119.6 . . ?
O1 C1 C2 118.4(3) . . ?
O1 C1 C6 122.3(3) . . ?
C2 C1 C6 119.3(3) . . ?
N1 C7 C6 121.0(3) . . ?
N1 C7 H5 119.5 . . ?
C6 C7 H5 119.5 . . ?
C10 C00D C17 122.7(3) . . ?
C10 C00D H7 118.6 . . ?
C17 C00D H7 118.6 . . ?
C12 C11 C10 121.1(3) . . ?
C12 C11 H13 119.5 . . ?
C10 C11 H13 119.5 . . ?
C3 C2 C1 121.0(3) . . ?
C3 C2 H2 119.5 . . ?
C1 C2 H2 119.5 . . ?
C11 C12 C18 121.9(3) . . ?
C11 C12 H12 119.0 . . ?
C18 C12 H12 119.0 . . ?
C15 C16 C17 119.8(3) . . ?
C15 C16 H8 120.1 . . ?
C17 C16 H8 120.1 . . ?
C2 C3 C4 119.9(3) . . ?
C2 C3 H3 120.1 . . ?
C4 C3 H3 120.1 . . ?
C5 C4 C3 120.5(3) . . ?
C5 C4 Br1 120.2(3) . . ?
C3 C4 Br1 119.3(3) . . ?
C14 C13 C18 121.0(4) . . ?
C14 C13 H11 119.5 . . ?
C18 C13 H11 119.5 . . ?
C13 C14 C15 120.1(4) . . ?
C13 C14 H10 119.9 . . ?
C15 C14 H10 119.9 . . ?
C16 C15 C14 121.8(4) . . ?
C16 C15 H9 119.1 . . ?
C14 C15 H9 119.1 . . ?
C8 C9 H6B 109.5 . . ?
C8 C9 H6A 109.5 . . ?
H6B C9 H6A 109.5 . . ?
C8 C9 H6C 109.5 . . ?
H6B C9 H6C 109.5 . . ?
H6A C9 H6C 109.5 . . ?

loop_
_geom_bond_atom_site_label_1
_geom_bond_atom_site_label_2
_geom_bond_distance
_geom_bond_site_symmetry_2
_geom_bond_publ_flag
Br1 C4 1.892(4) . ?
O1 C1 1.346(4) . ?
O1 H1 0.8200 . ?
N2 C8 1.281(4) . ?
N2 N1 1.402(4) . ?
N1 C7 1.277(4) . ?
C6 C5 1.392(5) . ?
C6 C1 1.411(5) . ?
C6 C7 1.451(5) . ?
C8 C10 1.475(4) . ?
C8 C9 1.498(5) . ?
C10 C00D 1.375(4) . ?
C10 C11 1.419(5) . ?
C17 C00D 1.408(4) . ?
C17 C18 1.408(4) . ?
C17 C16 1.449(5) . ?
C18 C13 1.410(5) . ?
C18 C12 1.411(5) . ?
C5 C4 1.364(5) . ?
C5 H4 0.9300 . ?
C1 C2 1.380(5) . ?
C7 H5 0.9300 . ?
C00D H7 0.9300 . ?
C11 C12 1.351(5) . ?
C11 H13 0.9300 . ?
C2 C3 1.366(5) . ?
C2 H2 0.9300 . ?
C12 H12 0.9300 . ?
C16 C15 1.316(5) . ?
C16 H8 0.9300 . ?
C3 C4 1.377(5) . ?
C3 H3 0.9300 . ?
C13 C14 1.354(5) . ?
C13 H11 0.9300 . ?
C14 C15 1.404(5) . ?
C14 H10 0.9300 . ?
C15 H9 0.9300 . ?
C9 H6B 0.9600 . ?
C9 H6A 0.9600 . ?
C9 H6C 0.9600 . ?

loop_
_geom_torsion_atom_site_label_1
_geom_torsion_atom_site_label_2
_geom_torsion_atom_site_label_3
_geom_torsion_atom_site_label_4
_geom_torsion
_geom_torsion_site_symmetry_1
_geom_torsion_site_symmetry_2
_geom_torsion_site_symmetry_3
_geom_torsion_site_symmetry_4
_geom_torsion_publ_flag
C8 N2 N1 C7 178.0(3) . . . . ?
N1 N2 C8 C10 -179.0(2) . . . . ?
N1 N2 C8 C9 2.9(4) . . . . ?
N2 C8 C10 C00D -174.2(3) . . . . ?
C9 C8 C10 C00D 4.0(5) . . . . ?
N2 C8 C10 C11 5.5(4) . . . . ?
C9 C8 C10 C11 -176.4(3) . . . . ?
C00D C17 C18 C13 -178.2(3) . . . . ?
C16 C17 C18 C13 1.4(4) . . . . ?
C00D C17 C18 C12 1.5(4) . . . . ?
C16 C17 C18 C12 -178.8(3) . . . . ?
C1 C6 C5 C4 -0.7(5) . . . . ?
C7 C6 C5 C4 180.0(3) . . . . ?
C5 C6 C1 O1 -179.5(3) . . . . ?
C7 C6 C1 O1 -0.2(5) . . . . ?
C5 C6 C1 C2 0.4(4) . . . . ?
C7 C6 C1 C2 179.7(3) . . . . ?
N2 N1 C7 C6 -177.8(3) . . . . ?
C5 C6 C7 N1 177.8(3) . . . . ?
C1 C6 C7 N1 -1.5(5) . . . . ?
C11 C10 C00D C17 -0.8(5) . . . . ?
C8 C10 C00D C17 178.9(3) . . . . ?
C18 C17 C00D C10 -0.6(5) . . . . ?
C16 C17 C00D C10 179.7(3) . . . . ?
C00D C10 C11 C12 1.4(5) . . . . ?
C8 C10 C11 C12 -178.3(3) . . . . ?
O1 C1 C2 C3 179.8(3) . . . . ?
C6 C1 C2 C3 -0.1(5) . . . . ?
C10 C11 C12 C18 -0.6(5) . . . . ?
C17 C18 C12 C11 -0.9(5) . . . . ?
C13 C18 C12 C11 178.8(3) . . . . ?
C00D C17 C16 C15 178.7(3) . . . . ?
C18 C17 C16 C15 -1.0(5) . . . . ?
C1 C2 C3 C4 0.2(5) . . . . ?
C6 C5 C4 C3 0.8(5) . . . . ?
C6 C5 C4 Br1 -177.9(2) . . . . ?
C2 C3 C4 C5 -0.5(5) . . . . ?
C2 C3 C4 Br1 178.2(3) . . . . ?
C17 C18 C13 C14 -0.7(5) . . . . ?
C12 C18 C13 C14 179.6(3) . . . . ?
C18 C13 C14 C15 -0.6(6) . . . . ?
C17 C16 C15 C14 -0.3(6) . . . . ?
C13 C14 C15 C16 1.1(6) . . . . ?
